data_2224341
loop_
_publ_author_name
'Zhang, Xiu-Qing'
'Li, Chun-Ying'
'Bian, He-Dong'
'Yu, Qing'
'Liang, Hong'

_publ_section_title
{<i>N</i>,<i>N</i>-Dimethyl-<i>N</i>'-[phenyl(2-pyridyl)methylene]ethane-1,2-diamine-\k^3^<i>N</i>,<i>N</i>',<i>N</i>''}dithiocyanato-\k<i>N</i>,\k<i>S</i>-copper(II)
_journal_coeditor_code KJ2135
_journal_issue 12
_journal_name_full 'Acta Crystallographica Section E'
_journal_page_first m1610
_journal_paper_doi 10.1107/S1600536809048594
_journal_volume 65
_journal_year 2009
_chemical_formula_iupac '[Cu (N C S)2 (C16 H19 N3)]'
_chemical_formula_sum 'C18 H19 Cu N5 S2'
_chemical_formula_weight 433.04
_chemical_name_systematic
;
{<i>N</i>,<i>N</i>-Dimethyl-<i>N</i>'-[phenyl(2-pyridyl)methylene]ethane-
1,2-diamine-\k^3^<i>N</i>,<i>N</i>',<i>N</i>''}dithiocyanato-
\k<i>N</i>,\k<i>S</i>-copper(II)
;
_space_group_IT_number 19
_symmetry_cell_setting orthorhombic
_symmetry_space_group_name_Hall 'P 2ac 2ab'
_symmetry_space_group_name_H-M 'P 21 21 21'
_atom_sites_solution_hydrogens geom
_atom_sites_solution_primary direct
_atom_sites_solution_secondary difmap
_audit_creation_method SHELXL-97
_cell_angle_alpha 90.00
_cell_angle_beta 90.00
_cell_angle_gamma 90.00
_cell_formula_units_Z 4
_cell_length_a 7.6524(13)
_cell_length_b 9.2048(15)
_cell_length_c 27.931(5)
_cell_measurement_reflns_used 3480
_cell_measurement_temperature 294(2)
_cell_measurement_theta_max 25.63
_cell_measurement_theta_min 2.65
_cell_volume 1967.4(6)
_computing_cell_refinement 'SAINT (Bruker, 1998)'
_computing_data_collection 'SMART (Bruker, 1998)'
_computing_data_reduction 'SAINT (Bruker, 1998)'
_computing_molecular_graphics 'SHELXTL (Sheldrick, 2008)'
_computing_publication_material 'SHELXTL (Sheldrick, 2008)'
_computing_structure_refinement 'SHELXL97 (Sheldrick, 2008)'
_computing_structure_solution 'SHELXS97 (Sheldrick, 2008)'
_diffrn_ambient_temperature 294(2)
_diffrn_measured_fraction_theta_full 0.997
_diffrn_measured_fraction_theta_max 0.997
_diffrn_measurement_device_type 'Bruker APEXII CCD area-detector'
_diffrn_measurement_method 'phi and omega scans'
_diffrn_radiation_monochromator graphite
_diffrn_radiation_source 'fine-focus sealed tube'
_diffrn_radiation_type MoK\a
_diffrn_radiation_wavelength 0.71073
_diffrn_reflns_av_R_equivalents 0.0341
_diffrn_reflns_av_sigmaI/netI 0.0444
_diffrn_reflns_limit_h_max 9
_diffrn_reflns_limit_h_min -9
_diffrn_reflns_limit_k_max 9
_diffrn_reflns_limit_k_min -11
_diffrn_reflns_limit_l_max 31
_diffrn_reflns_limit_l_min -34
_diffrn_reflns_number 11093
_diffrn_reflns_theta_full 26.39
_diffrn_reflns_theta_max 26.39
_diffrn_reflns_theta_min 2.33
_exptl_absorpt_coefficient_mu 1.334
_exptl_absorpt_correction_T_max 1.000000
_exptl_absorpt_correction_T_min 0.748342
_exptl_absorpt_correction_type multi-scan
_exptl_absorpt_process_details '(SADABS; Sheldrick, 1996)'
_exptl_crystal_colour blue
_exptl_crystal_density_diffrn 1.462
_exptl_crystal_density_method 'not measured'
_exptl_crystal_description block
_exptl_crystal_F_000 892
_exptl_crystal_size_max 0.30
_exptl_crystal_size_mid 0.24
_exptl_crystal_size_min 0.20
_refine_diff_density_max 0.804
_refine_diff_density_min -0.506
_refine_ls_extinction_method none
_refine_ls_goodness_of_fit_ref 1.066
_refine_ls_hydrogen_treatment constr
_refine_ls_matrix_type full
_refine_ls_number_parameters 238
_refine_ls_number_reflns 3978
_refine_ls_number_restraints 6
_refine_ls_restrained_S_all 1.078
_refine_ls_R_factor_all 0.0735
_refine_ls_R_factor_gt 0.0496
_refine_ls_shift/su_max 0.001
_refine_ls_shift/su_mean 0.000
_refine_ls_structure_factor_coef Fsqd
_refine_ls_weighting_details 'calc w=1/[\s^2^(Fo^2^)+(0.0567P)^2^+2.0946P] where P=(Fo^2^+2Fc^2^)/3'
_refine_ls_weighting_scheme calc
_refine_ls_wR_factor_gt 0.1185
_refine_ls_wR_factor_ref 0.1300
_reflns_number_gt 3035
_reflns_number_total 3978
_reflns_threshold_expression I>2\s(I)
_cod_data_source_file kj2135.cif
_cod_data_source_block I
_cod_depositor_comments
;
The following automatic conversions were performed:
'_symmetry_cell_setting' value 'Orthorhombic' changed to 'orthorhombic'
according to '/home/saulius/struct/CIF-dictionaries/cif_core.dic'
dictionary named 'cif_core.dic' version 2.4.1 from 2010-06-29.

Automatic conversion script
Id: cif_fix_enum 1527 2010-12-29 10:47:43Z saulius 

The following automatic conversions were performed:

'_symmetry_cell_setting' value 'Orthorhombic' changed to
'orthorhombic' according to
/home/saulius/struct/CIF-dictionaries/cif_core.dic dictionary named
'cif_core.dic' version 2.4.1 from 2010-06-29.

Automatic conversion script
Id: cif_fix_values 1715 2011-07-08 13:25:40Z adriana 
;
_cod_database_code 2224341
_cod_database_fobs_code 2224341

loop_
_symmetry_equiv_pos_as_xyz
'x, y, z'
'-x+1/2, -y, z+1/2'
'-x, y+1/2, -z+1/2'
'x+1/2, -y+1/2, -z'

loop_
_atom_site_type_symbol
_atom_site_label
_atom_site_fract_x
_atom_site_fract_y
_atom_site_fract_z
_atom_site_U_iso_or_equiv
_atom_site_adp_type
_atom_site_calc_flag
_atom_site_refinement_flags
_atom_site_occupancy
_atom_site_disorder_assembly
_atom_site_disorder_group
Cu Cu1 0.26036(8) 0.95205(6) 0.07382(2) 0.04339(19) Uani d . 1 . .
S S1 -0.0307(2) 0.9109(2) -0.07293(6) 0.0670(5) Uani d . 1 . .
S S2 0.0488(3) 1.1662(2) 0.10308(7) 0.0735(5) Uani d . 1 . .
N N1 0.1524(7) 0.9185(6) 0.01206(16) 0.0609(14) Uani d . 1 . .
N N2 -0.0282(8) 1.0836(9) 0.1945(2) 0.098(2) Uani d U 1 . .
N N3 0.1284(5) 0.7992(5) 0.11202(15) 0.0415(10) Uani d . 1 . .
N N4 0.4058(5) 0.9435(5) 0.13148(14) 0.0391(9) Uani d . 1 . .
N N5 0.4643(6) 1.0786(5) 0.04853(14) 0.0429(10) Uani d . 1 . .
C C1 0.0763(7) 0.9159(6) -0.02339(18) 0.0422(12) Uani d . 1 . .
C C2 0.0070(9) 1.1144(8) 0.1584(3) 0.071(2) Uani d . 1 . .
C C3 -0.0085(7) 0.7208(7) 0.0973(2) 0.0509(14) Uani d . 1 . .
H H3 -0.0606 0.7416 0.0680 0.061 Uiso calc R 1 . .
C C4 -0.0730(9) 0.6097(9) 0.1250(3) 0.078(2) Uani d . 1 . .
H H4 -0.1645 0.5527 0.1137 0.093 Uiso calc R 1 . .
C C5 -0.0016(9) 0.5823(8) 0.1698(3) 0.077(2) Uani d . 1 . .
H H5 -0.0454 0.5080 0.1889 0.092 Uiso calc R 1 . .
C C6 0.1341(8) 0.6666(7) 0.1854(2) 0.0561(16) Uani d . 1 . .
H H6 0.1821 0.6520 0.2156 0.067 Uiso calc R 1 . .
C C7 0.1993(6) 0.7740(6) 0.15551(17) 0.0388(12) Uani d . 1 . .
C C8 0.3525(7) 0.8643(6) 0.16633(16) 0.0376(11) Uani d . 1 . .
C C9 0.4422(7) 0.8568(6) 0.21348(18) 0.0414(12) Uani d . 1 . .
C C10 0.6136(9) 0.8125(9) 0.2169(3) 0.075(2) Uani d . 1 . .
H H10 0.6737 0.7854 0.1894 0.090 Uiso calc R 1 . .
C C11 0.6961(10) 0.8079(9) 0.2600(3) 0.083(2) Uani d . 1 . .
H H11 0.8103 0.7739 0.2618 0.100 Uiso calc R 1 . .
C C12 0.6143(10) 0.8520(9) 0.2999(2) 0.072(2) Uani d . 1 . .
H H12 0.6727 0.8523 0.3291 0.086 Uiso calc R 1 . .
C C13 0.4464(12) 0.8959(10) 0.2973(2) 0.094(3) Uani d . 1 . .
H H13 0.3889 0.9248 0.3250 0.113 Uiso calc R 1 . .
C C14 0.3591(10) 0.8986(9) 0.2545(2) 0.076(2) Uani d . 1 . .
H H14 0.2433 0.9289 0.2534 0.091 Uiso calc R 1 . .
C C15 0.5594(7) 1.0370(7) 0.13190(19) 0.0511(14) Uani d . 1 . .
H H15A 0.6642 0.9799 0.1265 0.061 Uiso calc R 1 . .
H H15B 0.5699 1.0855 0.1626 0.061 Uiso calc R 1 . .
C C16 0.5371(8) 1.1467(6) 0.0926(2) 0.0508(14) Uani d . 1 . .
H H16A 0.4591 1.2232 0.1034 0.061 Uiso calc R 1 . .
H H16B 0.6493 1.1904 0.0853 0.061 Uiso calc R 1 . .
C C17 0.4088(9) 1.1937(7) 0.0152(2) 0.0620(17) Uani d . 1 . .
H H17A 0.5065 1.2552 0.0080 0.093 Uiso calc R 1 . .
H H17B 0.3179 1.2505 0.0298 0.093 Uiso calc R 1 . .
H H17C 0.3656 1.1505 -0.0137 0.093 Uiso calc R 1 . .
C C18 0.5928(9) 0.9836(8) 0.0258(2) 0.0673(18) Uani d . 1 . .
H H18A 0.5454 0.9456 -0.0034 0.101 Uiso calc R 1 . .
H H18B 0.6207 0.9049 0.0470 0.101 Uiso calc R 1 . .
H H18C 0.6969 1.0380 0.0189 0.101 Uiso calc R 1 . .

loop_
_atom_site_aniso_label
_atom_site_aniso_U_11
_atom_site_aniso_U_22
_atom_site_aniso_U_33
_atom_site_aniso_U_12
_atom_site_aniso_U_13
_atom_site_aniso_U_23
Cu1 0.0457(3) 0.0544(3) 0.0300(3) -0.0063(4) -0.0057(3) 0.0011(3)
S1 0.0712(10) 0.0874(12) 0.0424(8) -0.0034(9) -0.0207(8) -0.0084(9)
S2 0.0689(11) 0.0779(12) 0.0737(12) 0.0142(10) -0.0035(9) 0.0054(10)
N1 0.071(3) 0.078(4) 0.034(2) -0.011(3) -0.014(2) 0.000(3)
N2 0.075(4) 0.151(6) 0.067(4) -0.047(4) 0.029(3) -0.049(4)
N3 0.035(2) 0.050(3) 0.040(2) -0.003(2) 0.0030(19) -0.007(2)
N4 0.038(2) 0.047(2) 0.032(2) -0.002(2) -0.0039(17) 0.000(2)
N5 0.047(2) 0.047(3) 0.035(2) -0.005(2) 0.0029(19) 0.006(2)
C1 0.046(3) 0.043(3) 0.038(3) -0.009(2) 0.000(2) -0.005(2)
C2 0.054(4) 0.080(5) 0.079(5) -0.010(3) -0.009(4) -0.020(4)
C3 0.041(3) 0.064(4) 0.048(3) -0.003(3) 0.004(3) -0.002(3)
C4 0.050(4) 0.088(5) 0.095(6) -0.030(4) -0.005(4) 0.009(4)
C5 0.054(4) 0.083(5) 0.094(5) -0.025(4) 0.011(4) 0.027(4)
C6 0.048(3) 0.070(4) 0.050(3) 0.000(3) -0.001(3) 0.018(3)
C7 0.032(3) 0.052(3) 0.032(3) 0.004(2) 0.006(2) -0.001(2)
C8 0.041(3) 0.042(3) 0.030(2) 0.015(2) 0.002(2) -0.003(2)
C9 0.048(3) 0.043(3) 0.033(3) 0.004(3) -0.004(2) 0.001(2)
C10 0.058(4) 0.111(6) 0.056(4) 0.034(4) -0.006(3) 0.008(4)
C11 0.064(5) 0.124(7) 0.061(4) 0.016(4) -0.023(3) 0.016(4)
C12 0.081(5) 0.085(5) 0.050(4) -0.014(4) -0.026(4) 0.022(4)
C13 0.107(7) 0.134(8) 0.041(4) 0.031(6) -0.009(4) -0.007(4)
C14 0.069(4) 0.124(6) 0.035(3) 0.044(4) -0.006(3) -0.010(4)
C15 0.045(3) 0.063(4) 0.045(3) -0.004(3) -0.011(2) 0.006(3)
C16 0.059(3) 0.051(3) 0.043(3) -0.010(3) -0.009(3) 0.003(3)
C17 0.071(4) 0.069(4) 0.046(3) -0.010(3) -0.002(3) 0.019(3)
C18 0.068(4) 0.067(4) 0.067(4) 0.002(3) 0.019(3) 0.002(3)

loop_
_atom_type_symbol
_atom_type_description
_atom_type_scat_dispersion_real
_atom_type_scat_dispersion_imag
_atom_type_scat_source
C C 0.0033 0.0016 'International Tables Vol C Tables 4.2.6.8 and 6.1.1.4'
H H 0.0000 0.0000 'International Tables Vol C Tables 4.2.6.8 and 6.1.1.4'
N N 0.0061 0.0033 'International Tables Vol C Tables 4.2.6.8 and 6.1.1.4'
S S 0.1246 0.1234 'International Tables Vol C Tables 4.2.6.8 and 6.1.1.4'
Cu Cu 0.3201 1.2651 'International Tables Vol C Tables 4.2.6.8 and 6.1.1.4'

loop_
_geom_angle_atom_site_label_1
_geom_angle_atom_site_label_2
_geom_angle_atom_site_label_3
_geom_angle_site_symmetry_1
_geom_angle_site_symmetry_3
_geom_angle
_geom_angle_publ_flag
N1 Cu1 N4 . . 165.4(2) ?
N1 Cu1 N3 . . 98.3(2) ?
N4 Cu1 N3 . . 79.81(18) ?
N1 Cu1 N5 . . 96.2(2) ?
N4 Cu1 N5 . . 82.82(17) ?
N3 Cu1 N5 . . 160.36(17) ?
N1 Cu1 S2 . . 97.53(18) ?
N4 Cu1 S2 . . 97.02(13) ?
N3 Cu1 S2 . . 92.79(13) ?
N5 Cu1 S2 . . 98.38(13) ?
C2 S2 Cu1 . . 101.0(3) ?
C1 N1 Cu1 . . 170.7(5) ?
C3 N3 C7 . . 119.9(5) ?
C3 N3 Cu1 . . 127.0(4) ?
C7 N3 Cu1 . . 113.0(3) ?
C8 N4 C15 . . 125.9(4) ?
C8 N4 Cu1 . . 117.8(3) ?
C15 N4 Cu1 . . 116.2(3) ?
C18 N5 C17 . . 110.5(5) ?
C18 N5 C16 . . 111.0(5) ?
C17 N5 C16 . . 109.1(4) ?
C18 N5 Cu1 . . 108.6(4) ?
C17 N5 Cu1 . . 113.7(4) ?
C16 N5 Cu1 . . 103.7(3) ?
N1 C1 S1 . . 179.5(6) ?
N2 C2 S2 . . 176.5(8) ?
N3 C3 C4 . . 120.7(6) ?
N3 C3 H3 . . 119.6 ?
C4 C3 H3 . . 119.6 ?
C3 C4 C5 . . 120.0(6) ?
C3 C4 H4 . . 120.0 ?
C5 C4 H4 . . 120.0 ?
C6 C5 C4 . . 118.9(6) ?
C6 C5 H5 . . 120.6 ?
C4 C5 H5 . . 120.6 ?
C5 C6 C7 . . 119.1(6) ?
C5 C6 H6 . . 120.5 ?
C7 C6 H6 . . 120.5 ?
N3 C7 C6 . . 121.3(5) ?
N3 C7 C8 . . 114.1(4) ?
C6 C7 C8 . . 124.5(5) ?
N4 C8 C7 . . 114.8(4) ?
N4 C8 C9 . . 123.5(5) ?
C7 C8 C9 . . 121.7(4) ?
C14 C9 C10 . . 118.0(6) ?
C14 C9 C8 . . 121.0(5) ?
C10 C9 C8 . . 121.0(5) ?
C11 C10 C9 . . 120.8(7) ?
C11 C10 H10 . . 119.6 ?
C9 C10 H10 . . 119.6 ?
C12 C11 C10 . . 120.7(7) ?
C12 C11 H11 . . 119.7 ?
C10 C11 H11 . . 119.7 ?
C11 C12 C13 . . 119.3(6) ?
C11 C12 H12 . . 120.4 ?
C13 C12 H12 . . 120.4 ?
C12 C13 C14 . . 121.2(7) ?
C12 C13 H13 . . 119.4 ?
C14 C13 H13 . . 119.4 ?
C9 C14 C13 . . 120.0(7) ?
C9 C14 H14 . . 120.0 ?
C13 C14 H14 . . 120.0 ?
N4 C15 C16 . . 107.4(4) ?
N4 C15 H15A . . 110.2 ?
C16 C15 H15A . . 110.2 ?
N4 C15 H15B . . 110.2 ?
C16 C15 H15B . . 110.2 ?
H15A C15 H15B . . 108.5 ?
N5 C16 C15 . . 111.3(5) ?
N5 C16 H16A . . 109.4 ?
C15 C16 H16A . . 109.4 ?
N5 C16 H16B . . 109.4 ?
C15 C16 H16B . . 109.4 ?
H16A C16 H16B . . 108.0 ?
N5 C17 H17A . . 109.5 ?
N5 C17 H17B . . 109.5 ?
H17A C17 H17B . . 109.5 ?
N5 C17 H17C . . 109.5 ?
H17A C17 H17C . . 109.5 ?
H17B C17 H17C . . 109.5 ?
N5 C18 H18A . . 109.5 ?
N5 C18 H18B . . 109.5 ?
H18A C18 H18B . . 109.5 ?
N5 C18 H18C . . 109.5 ?
H18A C18 H18C . . 109.5 ?
H18B C18 H18C . . 109.5 ?

loop_
_geom_bond_atom_site_label_1
_geom_bond_atom_site_label_2
_geom_bond_site_symmetry_2
_geom_bond_distance
_geom_bond_publ_flag
Cu1 N1 . 1.937(4) ?
Cu1 N4 . 1.959(4) ?
Cu1 N3 . 2.034(4) ?
Cu1 N5 . 2.071(4) ?
Cu1 S2 . 2.679(2) ?
S1 C1 . 1.609(5) ?
S2 C2 . 1.648(9) ?
N1 C1 . 1.149(7) ?
N2 C2 . 1.082(9) ?
N3 C3 . 1.337(7) ?
N3 C7 . 1.351(6) ?
N4 C8 . 1.283(6) ?
N4 C15 . 1.457(7) ?
N5 C18 . 1.461(7) ?
N5 C17 . 1.472(7) ?
N5 C16 . 1.490(7) ?
C3 C4 . 1.373(9) ?
C3 H3 . 0.9300 ?
C4 C5 . 1.389(10) ?
C4 H4 . 0.9300 ?
C5 C6 . 1.368(9) ?
C5 H5 . 0.9300 ?
C6 C7 . 1.386(8) ?
C6 H6 . 0.9300 ?
C7 C8 . 1.468(7) ?
C8 C9 . 1.487(7) ?
C9 C14 . 1.365(8) ?
C9 C10 . 1.376(8) ?
C10 C11 . 1.361(9) ?
C10 H10 . 0.9300 ?
C11 C12 . 1.341(10) ?
C11 H11 . 0.9300 ?
C12 C13 . 1.349(11) ?
C12 H12 . 0.9300 ?
C13 C14 . 1.369(9) ?
C13 H13 . 0.9300 ?
C14 H14 . 0.9300 ?
C15 C16 . 1.501(8) ?
C15 H15A . 0.9700 ?
C15 H15B . 0.9700 ?
C16 H16A . 0.9700 ?
C16 H16B . 0.9700 ?
C17 H17A . 0.9600 ?
C17 H17B . 0.9600 ?
C17 H17C . 0.9600 ?
C18 H18A . 0.9600 ?
C18 H18B . 0.9600 ?
C18 H18C . 0.9600 ?

loop_
_geom_torsion_atom_site_label_1
_geom_torsion_atom_site_label_2
_geom_torsion_atom_site_label_3
_geom_torsion_atom_site_label_4
_geom_torsion_site_symmetry_1
_geom_torsion_site_symmetry_2
_geom_torsion_site_symmetry_3
_geom_torsion_site_symmetry_4
_geom_torsion
_geom_torsion_publ_flag
N1 Cu1 S2 C2 . . . . 134.4(3) ?
N4 Cu1 S2 C2 . . . . -44.5(3) ?
N3 Cu1 S2 C2 . . . . 35.6(3) ?
N5 Cu1 S2 C2 . . . . -128.2(3) ?
N1 Cu1 N3 C3 . . . . -8.9(5) ?
N4 Cu1 N3 C3 . . . . -174.2(5) ?
N5 Cu1 N3 C3 . . . . -146.0(5) ?
S2 Cu1 N3 C3 . . . . 89.2(4) ?
N1 Cu1 N3 C7 . . . . 167.2(4) ?
N4 Cu1 N3 C7 . . . . 1.9(3) ?
N5 Cu1 N3 C7 . . . . 30.1(7) ?
S2 Cu1 N3 C7 . . . . -94.7(3) ?
N1 Cu1 N4 C8 . . . . -89.6(9) ?
N3 Cu1 N4 C8 . . . . -5.7(4) ?
N5 Cu1 N4 C8 . . . . -176.5(4) ?
S2 Cu1 N4 C8 . . . . 85.9(4) ?
N1 Cu1 N4 C15 . . . . 94.7(9) ?
N3 Cu1 N4 C15 . . . . 178.6(4) ?
N5 Cu1 N4 C15 . . . . 7.8(4) ?
S2 Cu1 N4 C15 . . . . -89.8(4) ?
N1 Cu1 N5 C18 . . . . -75.9(4) ?
N4 Cu1 N5 C18 . . . . 89.4(4) ?
N3 Cu1 N5 C18 . . . . 61.5(7) ?
S2 Cu1 N5 C18 . . . . -174.5(4) ?
N1 Cu1 N5 C17 . . . . 47.6(4) ?
N4 Cu1 N5 C17 . . . . -147.1(4) ?
N3 Cu1 N5 C17 . . . . -175.0(5) ?
S2 Cu1 N5 C17 . . . . -51.0(4) ?
N1 Cu1 N5 C16 . . . . 165.9(4) ?
N4 Cu1 N5 C16 . . . . -28.7(3) ?
N3 Cu1 N5 C16 . . . . -56.7(6) ?
S2 Cu1 N5 C16 . . . . 67.3(3) ?
C7 N3 C3 C4 . . . . -3.2(8) ?
Cu1 N3 C3 C4 . . . . 172.7(5) ?
N3 C3 C4 C5 . . . . 3.2(10) ?
C3 C4 C5 C6 . . . . -0.7(11) ?
C4 C5 C6 C7 . . . . -1.7(10) ?
C3 N3 C7 C6 . . . . 0.7(8) ?
Cu1 N3 C7 C6 . . . . -175.7(4) ?
C3 N3 C7 C8 . . . . 177.9(4) ?
Cu1 N3 C7 C8 . . . . 1.5(5) ?
C5 C6 C7 N3 . . . . 1.7(9) ?
C5 C6 C7 C8 . . . . -175.2(5) ?
C15 N4 C8 C7 . . . . -176.7(5) ?
Cu1 N4 C8 C7 . . . . 8.0(6) ?
C15 N4 C8 C9 . . . . 0.2(8) ?
Cu1 N4 C8 C9 . . . . -175.1(4) ?
N3 C7 C8 N4 . . . . -6.1(6) ?
C6 C7 C8 N4 . . . . 171.0(5) ?
N3 C7 C8 C9 . . . . 176.9(4) ?
C6 C7 C8 C9 . . . . -6.0(8) ?
N4 C8 C9 C14 . . . . 118.4(7) ?
C7 C8 C9 C14 . . . . -64.9(7) ?
N4 C8 C9 C10 . . . . -59.2(8) ?
C7 C8 C9 C10 . . . . 117.5(7) ?
C14 C9 C10 C11 . . . . 1.3(11) ?
C8 C9 C10 C11 . . . . 179.0(7) ?
C9 C10 C11 C12 . . . . -2.7(13) ?
C10 C11 C12 C13 . . . . 2.5(13) ?
C11 C12 C13 C14 . . . . -1.1(14) ?
C10 C9 C14 C13 . . . . 0.1(11) ?
C8 C9 C14 C13 . . . . -177.6(7) ?
C12 C13 C14 C9 . . . . -0.2(14) ?
C8 N4 C15 C16 . . . . -159.8(5) ?
Cu1 N4 C15 C16 . . . . 15.6(6) ?
C18 N5 C16 C15 . . . . -70.3(6) ?
C17 N5 C16 C15 . . . . 167.6(5) ?
Cu1 N5 C16 C15 . . . . 46.1(5) ?
N4 C15 C16 N5 . . . . -41.5(6) ?
